data_7063553
loop_
_publ_author_name
'Kuznetsova, Agata'
'Leonov, Nikita E.'
'Anikin, Oleg V.'
'Klenov, Michael S.'
'Churakov, Aleksandr M.'
'Strelenko, Yuri A.'
'Novikov, Roman A.'
'Fedyanin, Ivan V.'
'Pivkina, Alla N.'
'Kon'kova, Tatyana S.'
'Sinditskii, Valery P.'
'Smirnova, Anastasia D.'
'Tartakovsky, Vladimir'

_publ_section_title
;
 Parent 1,4-dihydro-[1,2,3]triazolo[4,5-d][1,2,3]triazole and its
 derivatives as precursors for the design of promising high energy density
 materials&#x2020;
;
_journal_name_full 'New Journal of Chemistry'
_journal_paper_doi 10.1039/D4NJ04427D
_journal_year 2024
_chemical_formula_moiety 'C2 H2 N6'
_chemical_formula_sum 'C2 H2 N6'
_chemical_formula_weight 110.10
_chemical_name_systematic 1,4-dihydro[1,2,3]triazolo[4,5-d][1,2,3]triazole
_space_group_IT_number 14
_space_group_name_Hall '-P 2yn'
_space_group_name_H-M_alt 'P 1 21/n 1'
_symmetry_cell_setting monoclinic
_symmetry_Int_Tables_number 14
_symmetry_space_group_name_Hall '-P 2yn'
_symmetry_space_group_name_H-M 'P 1 21/n 1'
_audit_creation_method 'Modified TOPAS output'
_audit_update_record
;
2024-09-09 deposited with the CCDC.	2024-11-22 downloaded from the CCDC.
;
_cell_angle_alpha 90
_cell_angle_beta 105.2851(6)
_cell_angle_gamma 90
_cell_formula_units_Z 2
_cell_length_a 3.59786(13)
_cell_length_b 11.9961(4)
_cell_length_c 4.7679(2)
_cell_measurement_temperature 298
_cell_volume 198.505(13)
_computing_cell_refinement
;
TOPAS 4.2 (Coelho, 2003; Bruker, 2009)
;
_computing_data_collection
;
Bruker XRD Commander 2.6 (Bruker, 2007)
;
_computing_data_reduction
;
TOPAS 4.2 (Coelho, 2003; Bruker, 2009)
;
_computing_publication_material
;
PLATON (Spek, 2003)
;
_computing_structure_refinement
;
TOPAS 5 (Coelho, 2003; Bruker, 2009)
;
_computing_structure_solution
;
FOX 2022.1 (Favre-Nicolin, Cerny, 2002)
;
_diffrn_ambient_temperature 298
_diffrn_detector
;
1D linear
;
_diffrn_detector_type
;
Bruker LynxEye compound silicon strip 1D linear detector 
;
_diffrn_measurement_device_type
;
Bruker D8 Advance Vario
;
_diffrn_radiation_monochromator
;
Ge 111
;
_diffrn_radiation_probe x-ray
_diffrn_radiation_type CuK\a~1~
_diffrn_radiation_wavelength 1.540596
_diffrn_source
;
sealed X-ray tube
;
_diffrn_source_target Cu
_exptl_absorpt_coefficient_mu 1.225
_exptl_absorpt_correction_type analytical
_exptl_absorpt_process_details
;
International Tables Vol C Tables 2.3.1.20
 A(Th) = (t/cos(Th)) exp(-s/cos(Th))
refined coefficients are
 s =  34.1
 t =  0.2
;
_exptl_crystal_density_diffrn 1.842
_exptl_crystal_density_meas 1.84
_exptl_crystal_density_meas_temp 298
_exptl_crystal_density_method 'Micromeritics AccuPyc II 1340 gas pycnometer'
_exptl_crystal_description powder
_exptl_crystal_F_000 112
_pd_char_colour white
_pd_char_particle_morphology round
_pd_meas_2theta_range_inc 0.009220
_pd_meas_2theta_range_max 90.442496
_pd_meas_2theta_range_min 6.200000
_pd_meas_number_of_points 9138
_pd_meas_scan_method cont
_pd_proc_2theta_range_inc 0.009220
_pd_proc_2theta_range_max 90.442496
_pd_proc_2theta_range_min 6.200000
_pd_proc_ls_background_function
;
18th order Chebyshev polynomial 
;
_pd_proc_ls_pref_orient_corr
;

4th order hkl dependent symmetrized spherical harmonics series (Jarvinen 1993).

The coefficients used were:

y00   1.000
y20  -0.076(30) 
y22m  0.445(85) 
y22p -0.051(11) 
y40  -0.028(14) 
y42m  0.105(13) 
y42  -0.180(15) 
y44m  0.048(14) 
y44p  0.071(41) 
;
_pd_proc_ls_profile_function pseudo-Voigt
_pd_proc_ls_prof_R_factor 0.02837
_pd_proc_ls_prof_wR_expected 0.01142
_pd_proc_ls_prof_wR_factor 0.04113
_pd_proc_wavelength 1.540596
_pd_spec_mounting
; 
powder packed between two mylar films
;
_pd_spec_mount_mode transmission
_pd_spec_shape flat_sheet
_refine_ls_extinction_method none
_refine_ls_goodness_of_fit_all 3.602
_refine_ls_hydrogen_treatment constr
_refine_ls_matrix_type fullcycle
_refine_ls_number_constraints 0
_refine_ls_number_parameters 74
_refine_ls_number_restraints 15
_refine_ls_R_I_factor 0.00889
_refine_ls_structure_factor_coef Inet
_refine_ls_weighting_details 1/Y~i~
_refine_ls_weighting_scheme calc
_cod_data_source_file d4nj04427d2.cif
_cod_data_source_block kanov5
_cod_original_sg_symbol_H-M 'P 21/n'
_cod_database_code 7063553
_publ_contact_name 'Fedyanin, Ivan V.'
_publ_contact_email octy@xrlab.ineos.ac.ru

loop_
_space_group_symop_id
_space_group_symop_operation_xyz
1 x,y,z
2 1/2-x,1/2+y,1/2-z
3 -x,-y,-z
4 1/2+x,1/2-y,1/2+z

loop_
_atom_site_label
_atom_site_type_symbol
_atom_site_thermal_displace_type
_atom_site_fract_x
_atom_site_fract_y
_atom_site_fract_z
_atom_site_occupancy
_atom_site_U_iso_or_equiv
_atom_site_calc_flag
_atom_site_refinement_flags
_atom_site_disorder_assembly
_atom_site_disorder_group
N1 N Uiso 0.6407(8) 0.12130(14) 0.6671(4) 1.000 0.020(2) . . . .
N2 N Uiso 0.4211(7) 0.16895(16) 0.4145(4) 1.000 0.022(2) . . . .
N3 N Uiso 0.2526(6) 0.09069(13) 0.2297(4) 1.000 0.020(2) . . . .
C3A C Uiso 0.6219(6) 0.0087(2) 0.6356(3) 1.000 0.013(2) . . . .
H1 H Uiso 0.7887 0.17509 0.8224 1.000 0.026 . . . .

loop_
_atom_type_symbol
_atom_type_description
_atom_type_scat_dispersion_real
_atom_type_scat_dispersion_imag
_atom_type_scat_source
C C 0.0181 0.0091 ' International Tables Vol C Tables 4.2.6.8 and 6.1.1.4'
H H 0.0000 0.0000 ' International Tables Vol C Tables 4.2.6.8 and 6.1.1.4'
N N 0.0311 0.0180 ' International Tables Vol C Tables 4.2.6.8 and 6.1.1.4'

loop_
_geom_angle_atom_site_label_1
_geom_angle_atom_site_label_2
_geom_angle_atom_site_label_3
_geom_angle
_geom_angle_site_symmetry_1
_geom_angle_site_symmetry_2
_geom_angle_site_symmetry_3
_geom_angle_publ_flag
N2 N1 C3A 108.38(17) . . . yes
N1 N2 N3 110.17(17) . . . yes
N2 N3 C3A 105.59(17) . . 3_656 yes
N2 N1 H1 116.19 . . . no
C3A N1 H1 135.3 . . . no
N3 C3A C3A 111.0(2) 3_656 . 3_656 yes
N1 C3A N3 144.19(17) . . 3_656 yes
N1 C3A C3A 104.83(19) . . 3_656 yes

loop_
_geom_bond_atom_site_label_1
_geom_bond_atom_site_label_2
_geom_bond_distance
_geom_bond_site_symmetry_1
_geom_bond_site_symmetry_2
_geom_bond_publ_flag
N1 N2 1.378(3) . . yes
N1 C3A 1.359(3) . . yes
N2 N3 1.321(3) . . yes
N3 C3A 1.373(3) . 3_656 yes
N1 H1 1.020 . . no
C3A C3A 1.374(2) . 3_656 no

loop_
_geom_hbond_atom_site_label_D
_geom_hbond_atom_site_label_H
_geom_hbond_atom_site_label_A
_geom_hbond_distance_DH
_geom_hbond_distance_HA
_geom_hbond_distance_DA
_geom_hbond_angle_DHA
_geom_hbond_site_symmetry_A
_geom_hbond_publ_flag
N1 H1 N3 1.020 2.424 3.011(3) 115 1_656 yes
N1 H1 N2 1.020 1.952 2.848(3) 145 4_555 yes

loop_
_geom_torsion_atom_site_label_1
_geom_torsion_atom_site_label_2
_geom_torsion_atom_site_label_3
_geom_torsion_atom_site_label_4
_geom_torsion
_geom_torsion_site_symmetry_1
_geom_torsion_site_symmetry_2
_geom_torsion_site_symmetry_3
_geom_torsion_site_symmetry_4
_geom_torsion_publ_flag
C3A N1 N2 N3 2.5(3) . . . . no
N2 N1 C3A N3 179.3(3) . . . 3_656 no
N2 N1 C3A C3A -1.9(3) . . . 3_656 no
N1 N2 N3 C3A -2.0(3) . . . 3_656 no
N2 N3 C3A C3A 0.8(3) . . 3_656 . no
N2 N3 C3A N1 -178.1(3) . . 3_656 3_656 no
N1 C3A C3A N3 0.7(3) . . 3_656 . no
N1 C3A C3A N1 -180.0(2) . . 3_656 3_656 no
N3 C3A C3A N3 180.00(19) 3_656 . 3_656 . no
